data_7109822
loop_
_publ_author_name
'Sandip V. Jadhav'
'Hosahudya N. Gopi'

_publ_section_title
;
 Remarkable thermoresponsive nanofibers from gamma-peptides
;
_journal_name_full Chem.Commun.
_journal_page_first 9179
_journal_paper_doi 10.1039/c3cc45383a
_journal_volume 49
_journal_year 2013
_chemical_absolute_configuration ad
_chemical_compound_source synthesis
_chemical_formula_moiety 'C25 H47 N3 O6'
_chemical_formula_sum 'C25 H47 N3 O6'
_chemical_formula_weight 485.66
_chemical_name_common gammatripeptide
_chemical_name_systematic
; 
 ? 
;
_space_group_IT_number 19
_symmetry_cell_setting orthorhombic
_symmetry_space_group_name_Hall 'P 2ac 2ab'
_symmetry_space_group_name_H-M 'P 21 21 21'
_atom_sites_solution_hydrogens geom
_atom_sites_solution_primary direct
_atom_sites_solution_secondary difmap
_audit_creation_method SHELXL-97
_cell_angle_alpha 90.00
_cell_angle_beta 90.00
_cell_angle_gamma 90.00
_cell_formula_units_Z 8
_cell_length_a 9.633(5)
_cell_length_b 18.305(8)
_cell_length_c 33.028(15)
_cell_measurement_temperature 100(2)
_cell_volume 5824(5)
_computing_cell_refinement SAINT
_computing_data_collection 'APEX2 Ver.2010.11-3'
_computing_data_reduction SAINT
_computing_structure_refinement 'SHELXL-97 (Sheldrick, 2008)'
_computing_structure_solution 'SHELXS-97 (Sheldrick, 2008)'
_diffrn_ambient_pressure 101.325
_diffrn_ambient_temperature 100(2)
_diffrn_measured_fraction_theta_full 0.994
_diffrn_measured_fraction_theta_max 0.994
_diffrn_measurement_device_type 'Bruker SMART APEX2 area detector'
_diffrn_radiation_monochromator graphite
_diffrn_radiation_source 'fine-focus sealed tube'
_diffrn_radiation_type MoK\a
_diffrn_radiation_wavelength 0.71073
_diffrn_reflns_av_R_equivalents 0.2720
_diffrn_reflns_av_sigmaI/netI 0.1810
_diffrn_reflns_limit_h_max 11
_diffrn_reflns_limit_h_min -10
_diffrn_reflns_limit_k_max 21
_diffrn_reflns_limit_k_min -21
_diffrn_reflns_limit_l_max 39
_diffrn_reflns_limit_l_min -39
_diffrn_reflns_number 80005
_diffrn_reflns_theta_full 25.00
_diffrn_reflns_theta_max 25.00
_diffrn_reflns_theta_min 1.27
_exptl_absorpt_coefficient_mu 0.078
_exptl_absorpt_correction_T_max 0.985
_exptl_absorpt_correction_T_min 0.966
_exptl_absorpt_correction_type multi-scan
_exptl_absorpt_process_details SADABS
_exptl_crystal_colour colorless
_exptl_crystal_density_diffrn 1.108
_exptl_crystal_density_method 'not measured'
_exptl_crystal_description block
_exptl_crystal_F_000 2128
_exptl_crystal_recrystallization_method MeOH/Water
_exptl_crystal_size_max 0.45
_exptl_crystal_size_mid 0.4
_exptl_crystal_size_min 0.2
_refine_diff_density_max 0.470
_refine_diff_density_min -0.357
_refine_diff_density_rms 0.085
_refine_ls_abs_structure_details 'Flack H D (1983), Acta Cryst. A39, 876-881'
_refine_ls_abs_structure_Flack 1(2)
_refine_ls_extinction_coef 0.0130(13)
_refine_ls_extinction_expression Fc^*^=kFc[1+0.001xFc^2^\l^3^/sin(2\q)]^-1/4^
_refine_ls_extinction_method SHELXL
_refine_ls_goodness_of_fit_ref 1.033
_refine_ls_hydrogen_treatment constr
_refine_ls_matrix_type full
_refine_ls_number_parameters 604
_refine_ls_number_reflns 10226
_refine_ls_number_restraints 0
_refine_ls_restrained_S_all 1.033
_refine_ls_R_factor_all 0.1965
_refine_ls_R_factor_gt 0.1057
_refine_ls_shift/su_max 0.009
_refine_ls_shift/su_mean 0.001
_refine_ls_structure_factor_coef Fsqd
_refine_ls_weighting_details 'calc w=1/[\s^2^(Fo^2^)+(0.1037P)^2^+8.9865P] where P=(Fo^2^+2Fc^2^)/3'
_refine_ls_weighting_scheme calc
_refine_ls_wR_factor_gt 0.2218
_refine_ls_wR_factor_ref 0.2667
_reflns_number_gt 5498
_reflns_number_total 10226
_reflns_threshold_expression >2sigma(I)
_cod_data_source_file c3cc45383a.txt
_cod_data_source_block Boc-Aic-Aic-Aic-OEt
_cod_original_sg_symbol_H-M P212121
_cod_database_code 7109822

loop_
_symmetry_equiv_pos_as_xyz
'x, y, z'
'x+1/2, -y+1/2, -z'
'-x, y+1/2, -z+1/2'
'-x+1/2, -y, z+1/2'

loop_
_atom_site_label
_atom_site_type_symbol
_atom_site_fract_x
_atom_site_fract_y
_atom_site_fract_z
_atom_site_U_iso_or_equiv
_atom_site_adp_type
_atom_site_occupancy
_atom_site_symmetry_multiplicity
_atom_site_calc_flag
_atom_site_refinement_flags
C1 C 1.0050(7) 0.7649(5) 0.7913(3) 0.043(2) Uani 1 1 d .
C2 C 1.0726(10) 0.6979(6) 0.7734(3) 0.077(3) Uani 1 1 d .
H2A H 1.0118 0.6766 0.7537 0.115 Uiso 1 1 calc R
H2B H 1.0906 0.6631 0.7945 0.115 Uiso 1 1 calc R
H2C H 1.1585 0.7114 0.7607 0.115 Uiso 1 1 calc R
C3 C 0.9594(11) 0.8159(6) 0.7588(3) 0.071(3) Uani 1 1 d .
H3A H 0.8906 0.7925 0.7423 0.107 Uiso 1 1 calc R
H3B H 1.0377 0.8291 0.7424 0.107 Uiso 1 1 calc R
H3C H 0.9206 0.8591 0.7709 0.107 Uiso 1 1 calc R
C4 C 1.0924(10) 0.8011(6) 0.8239(3) 0.068(3) Uani 1 1 d .
H4A H 1.1747 0.8213 0.8119 0.102 Uiso 1 1 calc R
H4B H 1.1180 0.7655 0.8439 0.102 Uiso 1 1 calc R
H4C H 1.0398 0.8394 0.8365 0.102 Uiso 1 1 calc R
C5 C 0.7851(8) 0.7763(4) 0.8306(3) 0.038(2) Uani 1 1 d .
C6 C 0.5590(7) 0.7587(4) 0.8666(2) 0.0323(19) Uani 1 1 d .
C7 C 0.4765(8) 0.8089(4) 0.8394(3) 0.042(2) Uani 1 1 d .
H7A H 0.5270 0.8535 0.8353 0.063 Uiso 1 1 calc R
H7B H 0.3886 0.8195 0.8517 0.063 Uiso 1 1 calc R
H7C H 0.4616 0.7855 0.8137 0.063 Uiso 1 1 calc R
C8 C 0.5988(8) 0.8013(4) 0.9055(2) 0.039(2) Uani 1 1 d .
H8A H 0.6476 0.7694 0.9237 0.059 Uiso 1 1 calc R
H8B H 0.5162 0.8190 0.9184 0.059 Uiso 1 1 calc R
H8C H 0.6574 0.8418 0.8985 0.059 Uiso 1 1 calc R
C9 C 0.4714(7) 0.6920(4) 0.8771(2) 0.0289(17) Uani 1 1 d .
H9A H 0.4568 0.6638 0.8526 0.035 Uiso 1 1 calc R
H9B H 0.3812 0.7085 0.8864 0.035 Uiso 1 1 calc R
C10 C 0.5348(7) 0.6409(4) 0.9099(2) 0.0271(17) Uani 1 1 d .
H10A H 0.5171 0.5906 0.9022 0.033 Uiso 1 1 calc R
H10B H 0.6346 0.6478 0.9102 0.033 Uiso 1 1 calc R
C11 C 0.4805(8) 0.6525(4) 0.9518(2) 0.0274(17) Uiso 1 1 d .
C12 C 0.5414(7) 0.6533(4) 1.0256(2) 0.0313(18) Uani 1 1 d .
C13 C 0.4540(9) 0.5864(4) 1.0387(3) 0.045(2) Uani 1 1 d .
H13A H 0.3708 0.5842 1.0228 0.068 Uiso 1 1 calc R
H13B H 0.4299 0.5910 1.0668 0.068 Uiso 1 1 calc R
H13C H 0.5070 0.5426 1.0348 0.068 Uiso 1 1 calc R
C14 C 0.6808(8) 0.6528(4) 1.0480(2) 0.037(2) Uani 1 1 d .
H14A H 0.7399 0.6159 1.0366 0.056 Uiso 1 1 calc R
H14B H 0.6653 0.6425 1.0762 0.056 Uiso 1 1 calc R
H14C H 0.7244 0.6997 1.0453 0.056 Uiso 1 1 calc R
C15 C 0.4605(7) 0.7229(3) 1.0378(2) 0.0228(16) Uiso 1 1 d .
H15A H 0.3643 0.7174 1.0296 0.027 Uiso 1 1 calc R
H15B H 0.4624 0.7276 1.0670 0.027 Uiso 1 1 calc R
C16 C 0.5193(8) 0.7932(4) 1.0188(2) 0.0331(19) Uani 1 1 d .
H16A H 0.6198 0.7906 1.0178 0.040 Uiso 1 1 calc R
H16B H 0.4850 0.7986 0.9914 0.040 Uiso 1 1 calc R
C17 C 0.4751(7) 0.8581(3) 1.0440(2) 0.0250(17) Uani 1 1 d .
C18 C 0.5539(7) 0.9479(4) 1.0979(2) 0.0264(18) Uani 1 1 d .
C19 C 0.5130(7) 1.0165(4) 1.0776(2) 0.0338(19) Uani 1 1 d .
H19A H 0.5833 1.0302 1.0584 0.051 Uiso 1 1 calc R
H19B H 0.5026 1.0545 1.0974 0.051 Uiso 1 1 calc R
H19C H 0.4265 1.0094 1.0637 0.051 Uiso 1 1 calc R
C20 C 0.6965(8) 0.9571(4) 1.1191(2) 0.0305(18) Uiso 1 1 d .
H20A H 0.7159 0.9146 1.1352 0.046 Uiso 1 1 calc R
H20B H 0.6941 0.9995 1.1363 0.046 Uiso 1 1 calc R
H20C H 0.7677 0.9630 1.0991 0.046 Uiso 1 1 calc R
C21 C 0.4426(7) 0.9222(4) 1.1295(2) 0.0327(19) Uani 1 1 d .
H21A H 0.3531 0.9187 1.1161 0.039 Uiso 1 1 calc R
H21B H 0.4671 0.8739 1.1392 0.039 Uiso 1 1 calc R
C22 C 0.4300(8) 0.9735(4) 1.1654(2) 0.0349(19) Uani 1 1 d .
H22A H 0.4157 1.0229 1.1556 0.042 Uiso 1 1 calc R
H22B H 0.5162 0.9728 1.1806 0.042 Uiso 1 1 calc R
C23 C 0.3106(8) 0.9527(4) 1.1934(3) 0.039(2) Uani 1 1 d .
C24 C 0.2315(11) 0.9523(7) 1.2617(3) 0.072(3) Uani 1 1 d .
H24A H 0.1427 0.9736 1.2545 0.086 Uiso 1 1 calc R
H24B H 0.2202 0.8997 1.2635 0.086 Uiso 1 1 calc R
C25 C 0.2785(11) 0.9811(7) 1.3001(3) 0.080(4) Uani 1 1 d .
H25A H 0.3746 0.9690 1.3040 0.121 Uiso 1 1 calc R
H25B H 0.2244 0.9602 1.3216 0.121 Uiso 1 1 calc R
H25C H 0.2677 1.0332 1.3003 0.121 Uiso 1 1 calc R
C26 C 0.0887(8) 0.2010(4) 0.1955(3) 0.038(2) Uani 1 1 d .
C27 C 0.0097(8) 0.1681(5) 0.1613(3) 0.054(3) Uani 1 1 d .
H27A H -0.0180 0.2059 0.1429 0.081 Uiso 1 1 calc R
H27B H -0.0712 0.1438 0.1717 0.081 Uiso 1 1 calc R
H27C H 0.0674 0.1334 0.1475 0.081 Uiso 1 1 calc R
C28 C 0.0018(9) 0.2590(5) 0.2164(3) 0.057(3) Uani 1 1 d .
H28A H 0.0599 0.2874 0.2340 0.086 Uiso 1 1 calc R
H28B H -0.0701 0.2359 0.2320 0.086 Uiso 1 1 calc R
H28C H -0.0393 0.2903 0.1964 0.086 Uiso 1 1 calc R
C29 C 0.1417(9) 0.1467(5) 0.2261(3) 0.048(2) Uani 1 1 d .
H29A H 0.1932 0.1091 0.2126 0.071 Uiso 1 1 calc R
H29B H 0.0647 0.1253 0.2402 0.071 Uiso 1 1 calc R
H29C H 0.2010 0.1713 0.2452 0.071 Uiso 1 1 calc R
C30 C 0.3133(8) 0.2108(4) 0.1576(3) 0.035(2) Uani 1 1 d .
C31 C 0.5315(7) 0.2470(4) 0.1218(2) 0.0325(19) Uani 1 1 d .
C32 C 0.4906(8) 0.2149(4) 0.0810(2) 0.036(2) Uani 1 1 d .
H32A H 0.4438 0.1692 0.0851 0.055 Uiso 1 1 calc R
H32B H 0.5724 0.2071 0.0650 0.055 Uiso 1 1 calc R
H32C H 0.4298 0.2481 0.0672 0.055 Uiso 1 1 calc R
C33 C 0.6258(8) 0.1920(4) 0.1450(3) 0.041(2) Uani 1 1 d .
H33A H 0.6650 0.2156 0.1683 0.062 Uiso 1 1 calc R
H33B H 0.6991 0.1757 0.1275 0.062 Uiso 1 1 calc R
H33C H 0.5715 0.1508 0.1535 0.062 Uiso 1 1 calc R
C34 C 0.6072(7) 0.3204(4) 0.1175(2) 0.0330(19) Uani 1 1 d .
H34A H 0.6112 0.3432 0.1440 0.040 Uiso 1 1 calc R
H34B H 0.7020 0.3107 0.1092 0.040 Uiso 1 1 calc R
C35 C 0.5447(7) 0.3745(4) 0.0882(2) 0.0303(18) Uani 1 1 d .
H35A H 0.4448 0.3682 0.0880 0.036 Uiso 1 1 calc R
H35B H 0.5640 0.4236 0.0978 0.036 Uiso 1 1 calc R
C36 C 0.5978(7) 0.3673(4) 0.0455(2) 0.0292(18) Uani 1 1 d .
C37 C 0.5361(7) 0.3728(4) -0.0283(2) 0.0306(19) Uani 1 1 d .
C38 C 0.6346(8) 0.4381(4) -0.0384(3) 0.039(2) Uani 1 1 d .
H38A H 0.5880 0.4833 -0.0326 0.058 Uiso 1 1 calc R
H38B H 0.6591 0.4366 -0.0665 0.058 Uiso 1 1 calc R
H38C H 0.7171 0.4346 -0.0222 0.058 Uiso 1 1 calc R
C39 C 0.3948(8) 0.3858(4) -0.0502(3) 0.040(2) Uani 1 1 d .
H39A H 0.3289 0.3497 -0.0416 0.060 Uiso 1 1 calc R
H39B H 0.4079 0.3821 -0.0790 0.060 Uiso 1 1 calc R
H39C H 0.3605 0.4336 -0.0436 0.060 Uiso 1 1 calc R
C40 C 0.6052(7) 0.3016(4) -0.0420(3) 0.0320(18) Uani 1 1 d .
H40A H 0.6231 0.3045 -0.0709 0.038 Uiso 1 1 calc R
H40B H 0.6941 0.2971 -0.0284 0.038 Uiso 1 1 calc R
C41 C 0.5212(7) 0.2337(4) -0.0337(2) 0.0318(18) Uani 1 1 d .
H41A H 0.4326 0.2379 -0.0474 0.038 Uiso 1 1 calc R
H41B H 0.5027 0.2309 -0.0048 0.038 Uiso 1 1 calc R
C42 C 0.5909(7) 0.1633(4) -0.0470(2) 0.0278(17) Uani 1 1 d .
C43 C 0.5393(7) 0.0354(4) -0.0730(2) 0.0272(17) Uani 1 1 d .
C44 C 0.5875(8) -0.0062(4) -0.0348(3) 0.038(2) Uani 1 1 d .
H44A H 0.6693 0.0166 -0.0240 0.057 Uiso 1 1 calc R
H44B H 0.6080 -0.0560 -0.0418 0.057 Uiso 1 1 calc R
H44C H 0.5151 -0.0052 -0.0148 0.057 Uiso 1 1 calc R
C45 C 0.4034(7) 0.0021(4) -0.0891(3) 0.035(2) Uani 1 1 d .
H45A H 0.3322 0.0065 -0.0689 0.052 Uiso 1 1 calc R
H45B H 0.4178 -0.0486 -0.0954 0.052 Uiso 1 1 calc R
H45C H 0.3754 0.0276 -0.1132 0.052 Uiso 1 1 calc R
C46 C 0.6522(8) 0.0318(4) -0.1052(2) 0.0356(19) Uani 1 1 d .
H46A H 0.7403 0.0439 -0.0927 0.043 Uiso 1 1 calc R
H46B H 0.6586 -0.0182 -0.1149 0.043 Uiso 1 1 calc R
C47 C 0.6306(8) 0.0813(4) -0.1410(2) 0.036(2) Uani 1 1 d .
H47A H 0.6372 0.1317 -0.1322 0.043 Uiso 1 1 calc R
H47B H 0.5383 0.0736 -0.1519 0.043 Uiso 1 1 calc R
C48 C 0.7371(10) 0.0672(5) -0.1736(3) 0.045(2) Uani 1 1 d .
C49 C 0.7846(11) 0.0092(6) -0.2363(3) 0.065(3) Uani 1 1 d .
H49A H 0.8621 -0.0172 -0.2246 0.078 Uiso 1 1 calc R
H49B H 0.8199 0.0525 -0.2497 0.078 Uiso 1 1 calc R
C50 C 0.7076(10) -0.0380(6) -0.2657(3) 0.068(3) Uani 1 1 d .
H50A H 0.6704 -0.0797 -0.2517 0.102 Uiso 1 1 calc R
H50B H 0.7698 -0.0542 -0.2865 0.102 Uiso 1 1 calc R
H50C H 0.6331 -0.0106 -0.2776 0.102 Uiso 1 1 calc R
N1 N 0.6853(6) 0.7327(3) 0.84611(18) 0.0338(16) Uani 1 1 d .
H1 H 0.6964 0.6863 0.8438 0.041 Uiso 1 1 calc R
N2 N 0.5728(6) 0.6502(3) 0.98204(17) 0.0260(14) Uani 1 1 d .
H2 H 0.6589 0.6466 0.9754 0.031 Uiso 1 1 calc R
N3 N 0.5744(6) 0.8876(3) 1.06807(18) 0.0286(15) Uani 1 1 d .
H3 H 0.6569 0.8701 1.0659 0.034 Uiso 1 1 calc R
N4 N 0.4055(6) 0.2618(3) 0.14692(19) 0.0320(16) Uani 1 1 d .
H4 H 0.3915 0.3058 0.1550 0.038 Uiso 1 1 calc R
N5 N 0.5045(6) 0.3723(3) 0.01523(18) 0.0270(15) Uani 1 1 d .
H5 H 0.4186 0.3754 0.0220 0.032 Uiso 1 1 calc R
N6 N 0.5038(7) 0.1111(3) -0.06187(17) 0.0282(15) Uiso 1 1 d .
H6 H 0.4185 0.1238 -0.0651 0.034 Uiso 1 1 calc R
O1 O 0.8773(5) 0.7322(3) 0.81010(19) 0.0491(16) Uani 1 1 d .
O2 O 0.7933(6) 0.8409(3) 0.8338(2) 0.0517(16) Uani 1 1 d .
O3 O 0.3522(5) 0.6641(2) 0.95796(14) 0.0307(12) Uiso 1 1 d .
O4 O 0.3516(5) 0.8816(3) 1.04428(16) 0.0351(13) Uani 1 1 d .
O5 O 0.2018(6) 0.9227(3) 1.18263(18) 0.0481(15) Uani 1 1 d .
O6 O 0.3345(6) 0.9702(3) 1.23139(18) 0.0458(15) Uani 1 1 d .
O7 O 0.2074(5) 0.2449(3) 0.17930(16) 0.0388(14) Uani 1 1 d .
O8 O 0.3147(5) 0.1463(3) 0.15015(17) 0.0420(14) Uani 1 1 d .
O9 O 0.7248(5) 0.3591(3) 0.03885(15) 0.0321(12) Uiso 1 1 d .
O10 O 0.7200(5) 0.1545(3) -0.04466(16) 0.0335(13) Uani 1 1 d .
O11 O 0.8576(6) 0.0863(3) -0.17252(19) 0.0482(16) Uani 1 1 d .
O12 O 0.6839(6) 0.0294(3) -0.20474(17) 0.0467(15) Uani 1 1 d .

loop_
_atom_site_aniso_label
_atom_site_aniso_U_11
_atom_site_aniso_U_22
_atom_site_aniso_U_33
_atom_site_aniso_U_23
_atom_site_aniso_U_13
_atom_site_aniso_U_12
C1 0.010(4) 0.052(5) 0.068(6) 0.021(5) 0.012(4) -0.009(4)
C2 0.033(6) 0.084(8) 0.114(9) 0.016(7) 0.035(6) 0.006(5)
C3 0.047(7) 0.097(9) 0.070(7) 0.030(6) 0.012(6) 0.001(6)
C4 0.033(6) 0.109(9) 0.062(7) 0.000(6) 0.002(5) -0.027(6)
C5 0.022(4) 0.019(4) 0.074(6) 0.004(4) 0.001(4) -0.001(3)
C6 0.017(4) 0.031(4) 0.049(5) 0.006(4) 0.000(4) 0.011(3)
C7 0.021(4) 0.041(5) 0.064(6) 0.007(4) 0.004(4) 0.011(4)
C8 0.022(4) 0.037(5) 0.059(6) -0.002(4) 0.004(4) 0.000(4)
C9 0.007(3) 0.038(4) 0.042(5) -0.010(4) -0.001(3) 0.000(3)
C10 0.015(4) 0.025(4) 0.041(5) -0.003(3) -0.001(3) 0.000(3)
C12 0.009(4) 0.040(5) 0.045(5) -0.001(4) 0.002(3) 0.004(3)
C13 0.035(5) 0.037(5) 0.064(6) -0.004(4) 0.013(5) -0.010(4)
C14 0.026(4) 0.047(5) 0.039(5) -0.001(4) -0.002(4) 0.014(4)
C16 0.019(4) 0.039(5) 0.041(5) -0.011(4) -0.002(4) 0.008(3)
C17 0.004(3) 0.017(3) 0.055(5) -0.006(3) 0.005(3) 0.001(3)
C18 0.014(4) 0.020(4) 0.045(5) -0.005(3) 0.005(3) -0.009(3)
C19 0.017(4) 0.029(4) 0.055(5) -0.003(4) -0.003(4) 0.005(3)
C21 0.015(4) 0.034(4) 0.048(5) -0.002(4) 0.002(4) 0.002(3)
C22 0.024(4) 0.024(4) 0.057(5) -0.009(4) 0.007(4) -0.007(3)
C23 0.022(5) 0.046(5) 0.048(6) 0.002(4) 0.012(4) 0.001(4)
C24 0.050(7) 0.116(10) 0.050(7) -0.013(6) 0.029(5) -0.013(6)
C25 0.066(8) 0.110(10) 0.066(8) 0.003(7) 0.038(6) 0.003(7)
C26 0.020(4) 0.040(5) 0.055(5) 0.005(4) 0.007(4) -0.006(4)
C27 0.017(4) 0.089(7) 0.057(6) 0.015(5) -0.009(4) -0.018(4)
C28 0.025(5) 0.067(6) 0.080(7) 0.005(5) 0.009(5) 0.006(4)
C29 0.030(5) 0.061(6) 0.051(5) 0.021(5) -0.003(4) -0.015(4)
C30 0.016(4) 0.029(5) 0.060(6) 0.005(4) -0.005(4) 0.009(3)
C31 0.011(4) 0.039(4) 0.048(5) 0.000(4) 0.004(3) 0.016(3)
C32 0.013(4) 0.036(5) 0.060(6) -0.004(4) 0.003(4) -0.001(3)
C33 0.023(4) 0.044(5) 0.057(6) 0.016(4) 0.000(4) 0.014(4)
C34 0.010(4) 0.038(5) 0.051(5) 0.002(4) -0.001(4) -0.005(3)
C35 0.008(4) 0.031(4) 0.051(5) 0.000(4) 0.001(4) -0.002(3)
C36 0.006(3) 0.033(4) 0.049(5) -0.012(4) 0.000(4) -0.003(3)
C37 0.009(4) 0.024(4) 0.059(6) -0.001(4) -0.003(4) -0.001(3)
C38 0.026(4) 0.029(4) 0.060(6) 0.000(4) 0.011(4) -0.008(3)
C39 0.020(4) 0.045(5) 0.055(6) -0.003(4) 0.003(4) 0.010(4)
C40 0.009(4) 0.036(4) 0.052(5) -0.002(4) -0.003(4) 0.007(3)
C41 0.014(4) 0.027(4) 0.054(5) -0.012(4) -0.005(4) -0.010(3)
C42 0.020(4) 0.030(4) 0.034(5) -0.002(4) -0.006(4) 0.001(3)
C43 0.016(4) 0.012(3) 0.053(5) -0.005(3) -0.002(4) 0.001(3)
C44 0.017(4) 0.033(4) 0.064(6) -0.002(4) 0.001(4) 0.004(3)
C45 0.013(4) 0.028(4) 0.062(6) -0.005(4) 0.002(4) -0.013(3)
C46 0.016(4) 0.041(5) 0.050(5) -0.006(4) 0.009(4) -0.001(4)
C47 0.022(4) 0.040(5) 0.046(5) -0.007(4) 0.005(4) -0.004(4)
C48 0.053(6) 0.041(5) 0.041(5) -0.009(4) 0.000(5) 0.001(4)
C49 0.067(7) 0.059(6) 0.068(7) -0.031(5) 0.019(6) -0.020(5)
C50 0.040(6) 0.075(7) 0.089(8) -0.036(6) -0.003(6) -0.001(5)
N1 0.018(3) 0.033(4) 0.050(4) 0.003(3) 0.005(3) -0.008(3)
N2 0.010(3) 0.026(3) 0.042(4) -0.001(3) -0.001(3) 0.004(3)
N3 0.004(3) 0.031(3) 0.050(4) -0.001(3) -0.001(3) 0.004(3)
N4 0.011(3) 0.024(3) 0.062(4) -0.004(3) 0.005(3) 0.006(3)
N5 0.010(3) 0.025(3) 0.046(4) -0.004(3) 0.007(3) 0.000(2)
O1 0.019(3) 0.050(4) 0.077(4) 0.004(3) 0.020(3) -0.005(3)
O2 0.031(3) 0.034(4) 0.090(5) 0.007(3) 0.003(3) 0.000(3)
O4 0.012(3) 0.035(3) 0.058(4) -0.009(3) 0.001(3) 0.006(2)
O5 0.029(3) 0.040(3) 0.075(4) -0.013(3) 0.011(3) -0.009(3)
O6 0.029(3) 0.057(4) 0.052(4) 0.000(3) 0.003(3) -0.004(3)
O7 0.019(3) 0.038(3) 0.059(4) 0.001(3) 0.009(3) 0.002(2)
O8 0.024(3) 0.033(3) 0.068(4) 0.004(3) 0.000(3) -0.004(2)
O10 0.006(3) 0.034(3) 0.060(4) -0.009(3) 0.000(2) 0.002(2)
O11 0.025(3) 0.046(3) 0.074(4) -0.010(3) 0.005(3) -0.010(3)
O12 0.029(3) 0.054(4) 0.057(4) -0.011(3) 0.006(3) -0.012(3)

loop_
_atom_type_symbol
_atom_type_description
_atom_type_scat_dispersion_real
_atom_type_scat_dispersion_imag
_atom_type_scat_source
C C 0.0033 0.0016 'International Tables Vol C Tables 4.2.6.8 and 6.1.1.4'
H H 0.0000 0.0000 'International Tables Vol C Tables 4.2.6.8 and 6.1.1.4'
N N 0.0061 0.0033 'International Tables Vol C Tables 4.2.6.8 and 6.1.1.4'
O O 0.0106 0.0060 'International Tables Vol C Tables 4.2.6.8 and 6.1.1.4'

loop_
_geom_angle_atom_site_label_1
_geom_angle_atom_site_label_2
_geom_angle_atom_site_label_3
_geom_angle
C3 C1 O1 107.8(7)
C3 C1 C2 110.9(8)
O1 C1 C2 101.0(7)
C3 C1 C4 113.6(9)
O1 C1 C4 109.5(7)
C2 C1 C4 113.1(8)
C1 C2 H2A 109.5
C1 C2 H2B 109.5
H2A C2 H2B 109.5
C1 C2 H2C 109.5
H2A C2 H2C 109.5
H2B C2 H2C 109.5
C1 C3 H3A 109.5
C1 C3 H3B 109.5
H3A C3 H3B 109.5
C1 C3 H3C 109.5
H3A C3 H3C 109.5
H3B C3 H3C 109.5
C1 C4 H4A 109.5
C1 C4 H4B 109.5
H4A C4 H4B 109.5
C1 C4 H4C 109.5
H4A C4 H4C 109.5
H4B C4 H4C 109.5
O2 C5 N1 127.0(8)
O2 C5 O1 125.6(7)
N1 C5 O1 107.4(6)
N1 C6 C7 110.8(6)
N1 C6 C9 107.7(6)
C7 C6 C9 109.3(6)
N1 C6 C8 109.8(6)
C7 C6 C8 108.6(6)
C9 C6 C8 110.6(6)
C6 C7 H7A 109.5
C6 C7 H7B 109.5
H7A C7 H7B 109.5
C6 C7 H7C 109.5
H7A C7 H7C 109.5
H7B C7 H7C 109.5
C6 C8 H8A 109.5
C6 C8 H8B 109.5
H8A C8 H8B 109.5
C6 C8 H8C 109.5
H8A C8 H8C 109.5
H8B C8 H8C 109.5
C6 C9 C10 114.9(6)
C6 C9 H9A 108.5
C10 C9 H9A 108.5
C6 C9 H9B 108.5
C10 C9 H9B 108.5
H9A C9 H9B 107.5
C11 C10 C9 115.0(6)
C11 C10 H10A 108.5
C9 C10 H10A 108.5
C11 C10 H10B 108.5
C9 C10 H10B 108.5
H10A C10 H10B 107.5
O3 C11 N2 122.2(6)
O3 C11 C10 120.8(6)
N2 C11 C10 117.0(6)
N2 C12 C14 107.0(6)
N2 C12 C15 113.0(6)
C14 C12 C15 108.6(6)
N2 C12 C13 110.9(6)
C14 C12 C13 109.6(6)
C15 C12 C13 107.7(6)
C12 C13 H13A 109.5
C12 C13 H13B 109.5
H13A C13 H13B 109.5
C12 C13 H13C 109.5
H13A C13 H13C 109.5
H13B C13 H13C 109.5
C12 C14 H14A 109.5
C12 C14 H14B 109.5
H14A C14 H14B 109.5
C12 C14 H14C 109.5
H14A C14 H14C 109.5
H14B C14 H14C 109.5
C16 C15 C12 113.4(6)
C16 C15 H15A 108.9
C12 C15 H15A 108.9
C16 C15 H15B 108.9
C12 C15 H15B 108.9
H15A C15 H15B 107.7
C17 C16 C15 109.2(6)
C17 C16 H16A 109.8
C15 C16 H16A 109.8
C17 C16 H16B 109.8
C15 C16 H16B 109.8
H16A C16 H16B 108.3
O4 C17 N3 121.5(6)
O4 C17 C16 122.5(6)
N3 C17 C16 115.9(6)
C19 C18 N3 111.2(6)
C19 C18 C20 110.4(6)
N3 C18 C20 105.2(6)
C19 C18 C21 112.0(6)
N3 C18 C21 108.0(5)
C20 C18 C21 109.8(6)
C18 C19 H19A 109.5
C18 C19 H19B 109.5
H19A C19 H19B 109.5
C18 C19 H19C 109.5
H19A C19 H19C 109.5
H19B C19 H19C 109.5
C18 C20 H20A 109.5
C18 C20 H20B 109.5
H20A C20 H20B 109.5
C18 C20 H20C 109.5
H20A C20 H20C 109.5
H20B C20 H20C 109.5
C22 C21 C18 112.9(6)
C22 C21 H21A 109.0
C18 C21 H21A 109.0
C22 C21 H21B 109.0
C18 C21 H21B 109.0
H21A C21 H21B 107.8
C21 C22 C23 112.4(6)
C21 C22 H22A 109.1
C23 C22 H22A 109.1
C21 C22 H22B 109.1
C23 C22 H22B 109.1
H22A C22 H22B 107.9
O5 C23 O6 122.1(7)
O5 C23 C22 125.1(8)
O6 C23 C22 112.8(7)
C25 C24 O6 108.0(9)
C25 C24 H24A 110.1
O6 C24 H24A 110.1
C25 C24 H24B 110.1
O6 C24 H24B 110.1
H24A C24 H24B 108.4
C24 C25 H25A 109.5
C24 C25 H25B 109.5
H25A C25 H25B 109.5
C24 C25 H25C 109.5
H25A C25 H25C 109.5
H25B C25 H25C 109.5
C27 C26 O7 109.7(6)
C27 C26 C29 114.6(7)
O7 C26 C29 109.6(6)
C27 C26 C28 110.2(7)
O7 C26 C28 102.0(6)
C29 C26 C28 110.0(7)
C26 C27 H27A 109.5
C26 C27 H27B 109.5
H27A C27 H27B 109.5
C26 C27 H27C 109.5
H27A C27 H27C 109.5
H27B C27 H27C 109.5
C26 C28 H28A 109.5
C26 C28 H28B 109.5
H28A C28 H28B 109.5
C26 C28 H28C 109.5
H28A C28 H28C 109.5
H28B C28 H28C 109.5
C26 C29 H29A 109.5
C26 C29 H29B 109.5
H29A C29 H29B 109.5
C26 C29 H29C 109.5
H29A C29 H29C 109.5
H29B C29 H29C 109.5
O8 C30 N4 128.5(7)
O8 C30 O7 123.4(7)
N4 C30 O7 108.0(6)
N4 C31 C32 110.6(6)
N4 C31 C34 106.1(6)
C32 C31 C34 112.3(6)
N4 C31 C33 108.5(6)
C32 C31 C33 109.7(6)
C34 C31 C33 109.5(6)
C31 C32 H32A 109.5
C31 C32 H32B 109.5
H32A C32 H32B 109.5
C31 C32 H32C 109.5
H32A C32 H32C 109.5
H32B C32 H32C 109.5
C31 C33 H33A 109.5
C31 C33 H33B 109.5
H33A C33 H33B 109.5
C31 C33 H33C 109.5
H33A C33 H33C 109.5
H33B C33 H33C 109.5
C35 C34 C31 116.3(6)
C35 C34 H34A 108.2
C31 C34 H34A 108.2
C35 C34 H34B 108.2
C31 C34 H34B 108.2
H34A C34 H34B 107.4
C36 C35 C34 114.1(6)
C36 C35 H35A 108.7
C34 C35 H35A 108.7
C36 C35 H35B 108.7
C34 C35 H35B 108.7
H35A C35 H35B 107.6
O9 C36 N5 122.0(7)
O9 C36 C35 120.4(7)
N5 C36 C35 117.5(6)
N5 C37 C40 111.8(6)
N5 C37 C39 105.9(6)
C40 C37 C39 111.8(6)
N5 C37 C38 109.8(6)
C40 C37 C38 109.0(6)
C39 C37 C38 108.4(6)
C37 C38 H38A 109.5
C37 C38 H38B 109.5
H38A C38 H38B 109.5
C37 C38 H38C 109.5
H38A C38 H38C 109.5
H38B C38 H38C 109.5
C37 C39 H39A 109.5
C37 C39 H39B 109.5
H39A C39 H39B 109.5
C37 C39 H39C 109.5
H39A C39 H39C 109.5
H39B C39 H39C 109.5
C41 C40 C37 114.5(6)
C41 C40 H40A 108.6
C37 C40 H40A 108.6
C41 C40 H40B 108.6
C37 C40 H40B 108.6
H40A C40 H40B 107.6
C40 C41 C42 114.1(6)
C40 C41 H41A 108.7
C42 C41 H41A 108.7
C40 C41 H41B 108.7
C42 C41 H41B 108.7
H41A C41 H41B 107.6
O10 C42 N6 122.8(6)
O10 C42 C41 121.9(6)
N6 C42 C41 115.2(6)
N6 C43 C46 112.4(6)
N6 C43 C45 105.1(6)
C46 C43 C45 110.4(6)
N6 C43 C44 109.3(6)
C46 C43 C44 109.5(6)
C45 C43 C44 110.1(6)
C43 C44 H44A 109.5
C43 C44 H44B 109.5
H44A C44 H44B 109.5
C43 C44 H44C 109.5
H44A C44 H44C 109.5
H44B C44 H44C 109.5
C43 C45 H45A 109.5
C43 C45 H45B 109.5
H45A C45 H45B 109.5
C43 C45 H45C 109.5
H45A C45 H45C 109.5
H45B C45 H45C 109.5
C47 C46 C43 115.1(6)
C47 C46 H46A 108.5
C43 C46 H46A 108.5
C47 C46 H46B 108.5
C43 C46 H46B 108.5
H46A C46 H46B 107.5
C46 C47 C48 111.4(7)
C46 C47 H47A 109.3
C48 C47 H47A 109.3
C46 C47 H47B 109.3
C48 C47 H47B 109.3
H47A C47 H47B 108.0
O11 C48 O12 122.6(8)
O11 C48 C47 125.3(8)
O12 C48 C47 112.1(8)
O12 C49 C50 106.1(8)
O12 C49 H49A 110.5
C50 C49 H49A 110.5
O12 C49 H49B 110.5
C50 C49 H49B 110.5
H49A C49 H49B 108.7
C49 C50 H50A 109.5
C49 C50 H50B 109.5
H50A C50 H50B 109.5
C49 C50 H50C 109.5
H50A C50 H50C 109.5
H50B C50 H50C 109.5
C5 N1 C6 124.9(6)
C5 N1 H1 117.5
C6 N1 H1 117.5
C11 N2 C12 126.3(6)
C11 N2 H2 116.9
C12 N2 H2 116.9
C17 N3 C18 126.1(6)
C17 N3 H3 117.0
C18 N3 H3 117.0
C30 N4 C31 124.0(6)
C30 N4 H4 118.0
C31 N4 H4 118.0
C36 N5 C37 126.1(6)
C36 N5 H5 117.0
C37 N5 H5 117.0
C42 N6 C43 127.2(6)
C42 N6 H6 116.4
C43 N6 H6 116.4
C5 O1 C1 119.8(6)
C23 O6 C24 119.0(7)
C30 O7 C26 120.2(6)
C48 O12 C49 114.9(7)

loop_
_geom_bond_atom_site_label_1
_geom_bond_atom_site_label_2
_geom_bond_distance
C1 C3 1.488(12)
C1 O1 1.503(8)
C1 C2 1.509(13)
C1 C4 1.519(12)
C2 H2A 0.9600
C2 H2B 0.9600
C2 H2C 0.9600
C3 H3A 0.9600
C3 H3B 0.9600
C3 H3C 0.9600
C4 H4A 0.9600
C4 H4B 0.9600
C4 H4C 0.9600
C5 O2 1.190(8)
C5 N1 1.349(9)
C5 O1 1.378(10)
C6 N1 1.472(9)
C6 C7 1.513(10)
C6 C9 1.524(10)
C6 C8 1.550(11)
C7 H7A 0.9600
C7 H7B 0.9600
C7 H7C 0.9600
C8 H8A 0.9600
C8 H8B 0.9600
C8 H8C 0.9600
C9 C10 1.556(10)
C9 H9A 0.9700
C9 H9B 0.9700
C10 C11 1.494(10)
C10 H10A 0.9700
C10 H10B 0.9700
C11 O3 1.270(8)
C11 N2 1.338(9)
C12 N2 1.470(9)
C12 C14 1.535(10)
C12 C15 1.547(10)
C12 C13 1.548(11)
C13 H13A 0.9600
C13 H13B 0.9600
C13 H13C 0.9600
C14 H14A 0.9600
C14 H14B 0.9600
C14 H14C 0.9600
C15 C16 1.540(10)
C15 H15A 0.9700
C15 H15B 0.9700
C16 C17 1.510(9)
C16 H16A 0.9700
C16 H16B 0.9700
C17 O4 1.265(8)
C17 N3 1.357(9)
C18 C19 1.479(10)
C18 N3 1.492(9)
C18 C20 1.551(10)
C18 C21 1.568(10)
C19 H19A 0.9600
C19 H19B 0.9600
C19 H19C 0.9600
C20 H20A 0.9600
C20 H20B 0.9600
C20 H20C 0.9600
C21 C22 1.517(10)
C21 H21A 0.9700
C21 H21B 0.9700
C22 C23 1.524(11)
C22 H22A 0.9700
C22 H22B 0.9700
C23 O5 1.236(10)
C23 O6 1.315(10)
C24 C25 1.447(14)
C24 O6 1.447(10)
C24 H24A 0.9700
C24 H24B 0.9700
C25 H25A 0.9600
C25 H25B 0.9600
C25 H25C 0.9600
C26 C27 1.487(11)
C26 O7 1.497(9)
C26 C29 1.507(11)
C26 C28 1.518(12)
C27 H27A 0.9600
C27 H27B 0.9600
C27 H27C 0.9600
C28 H28A 0.9600
C28 H28B 0.9600
C28 H28C 0.9600
C29 H29A 0.9600
C29 H29B 0.9600
C29 H29C 0.9600
C30 O8 1.206(9)
C30 N4 1.336(10)
C30 O7 1.394(9)
C31 N4 1.495(9)
C31 C32 1.522(11)
C31 C34 1.536(10)
C31 C33 1.558(10)
C32 H32A 0.9600
C32 H32B 0.9600
C32 H32C 0.9600
C33 H33A 0.9600
C33 H33B 0.9600
C33 H33C 0.9600
C34 C35 1.510(10)
C34 H34A 0.9700
C34 H34B 0.9700
C35 C36 1.506(10)
C35 H35A 0.9700
C35 H35B 0.9700
C36 O9 1.252(8)
C36 N5 1.347(9)
C37 N5 1.470(10)
C37 C40 1.533(10)
C37 C39 1.560(10)
C37 C38 1.562(10)
C38 H38A 0.9600
C38 H38B 0.9600
C38 H38C 0.9600
C39 H39A 0.9600
C39 H39B 0.9600
C39 H39C 0.9600
C40 C41 1.508(10)
C40 H40A 0.9700
C40 H40B 0.9700
C41 C42 1.519(10)
C41 H41A 0.9700
C41 H41B 0.9700
C42 O10 1.256(8)
C42 N6 1.363(9)
C43 N6 1.474(8)
C43 C46 1.522(10)
C43 C45 1.540(10)
C43 C44 1.545(10)
C44 H44A 0.9600
C44 H44B 0.9600
C44 H44C 0.9600
C45 H45A 0.9600
C45 H45B 0.9600
C45 H45C 0.9600
C46 C47 1.504(11)
C46 H46A 0.9700
C46 H46B 0.9700
C47 C48 1.511(11)
C47 H47A 0.9700
C47 H47B 0.9700
C48 O11 1.213(10)
C48 O12 1.340(10)
C49 O12 1.472(10)
C49 C50 1.496(13)
C49 H49A 0.9700
C49 H49B 0.9700
C50 H50A 0.9600
C50 H50B 0.9600
C50 H50C 0.9600
N1 H1 0.8600
N2 H2 0.8600
N3 H3 0.8600
N4 H4 0.8600
N5 H5 0.8600
N6 H6 0.8600
